data_4305379
loop_
_publ_author_name
'Hong Mei Peng'
'Guoyong Song'
'Yongxin Li'
'Xingwei Li'

_publ_section_title
;
Synthesis, Structures, and Solution Dynamics of Palladium Complexes of
Quinoline-Functionalized N-Heterocyclic Carbenes
;
_journal_name_full 'Inorganic Chemistry'
_journal_page_first 8031
_journal_page_last 8043
_journal_paper_doi 10.1021/ic800361v
_journal_volume 47
_journal_year 2008
_chemical_formula_moiety 'C34 H38 N6 Pd, 2(F6 P)'
_chemical_formula_sum 'C34 H38 F12 N6 P2 Pd'
_chemical_formula_weight 927.04
_chemical_name_systematic
;

 ?

;
_space_group_IT_number 2
_symmetry_cell_setting triclinic
_symmetry_space_group_name_Hall '-P 1'
_symmetry_space_group_name_H-M 'P -1'
_atom_sites_solution_hydrogens geom
_atom_sites_solution_primary direct
_atom_sites_solution_secondary difmap
_audit_creation_method SHELXL-97
_cell_angle_alpha 108.459(3)
_cell_angle_beta 108.014(2)
_cell_angle_gamma 107.082(2)
_cell_formula_units_Z 1
_cell_length_a 10.0533(4)
_cell_length_b 10.6877(8)
_cell_length_c 10.7290(5)
_cell_measurement_reflns_used 8839
_cell_measurement_temperature 173(2)
_cell_measurement_theta_max 30.52
_cell_measurement_theta_min 2.34
_cell_volume 936.75(10)
_computing_cell_refinement 'Bruker SMART'
_computing_data_collection 'Bruker SMART'
_computing_data_reduction 'Bruker SAINT'
_computing_molecular_graphics 'Bruker SHELXTL'
_computing_publication_material 'Bruker SHELXTL'
_computing_structure_refinement 'SHELXL-97 (Sheldrick, 1997)'
_computing_structure_solution 'SHELXS-97 (Sheldrick, 1990)'
_diffrn_ambient_temperature 173(2)
_diffrn_measured_fraction_theta_full 0.989
_diffrn_measured_fraction_theta_max 0.989
_diffrn_measurement_device_type 'CCD area detector'
_diffrn_measurement_method 'phi and omega scans'
_diffrn_radiation_monochromator graphite
_diffrn_radiation_source 'fine-focus sealed tube'
_diffrn_radiation_type MoK\a
_diffrn_radiation_wavelength 0.71073
_diffrn_reflns_av_R_equivalents 0.0328
_diffrn_reflns_av_sigmaI/netI 0.0274
_diffrn_reflns_limit_h_max 14
_diffrn_reflns_limit_h_min -13
_diffrn_reflns_limit_k_max 15
_diffrn_reflns_limit_k_min -15
_diffrn_reflns_limit_l_max 15
_diffrn_reflns_limit_l_min -15
_diffrn_reflns_number 28677
_diffrn_reflns_theta_full 30.60
_diffrn_reflns_theta_max 30.60
_diffrn_reflns_theta_min 2.23
_exptl_absorpt_coefficient_mu 0.676
_exptl_absorpt_correction_T_max 0.9054
_exptl_absorpt_correction_T_min 0.8230
_exptl_absorpt_correction_type multi-scan
_exptl_absorpt_process_details sadabs
_exptl_crystal_colour colourless
_exptl_crystal_density_diffrn 1.643
_exptl_crystal_density_method 'not measured'
_exptl_crystal_description fragment
_exptl_crystal_F_000 468
_exptl_crystal_size_max 0.30
_exptl_crystal_size_mid 0.23
_exptl_crystal_size_min 0.15
_refine_diff_density_max 1.621
_refine_diff_density_min -2.369
_refine_diff_density_rms 0.117
_refine_ls_extinction_method none
_refine_ls_goodness_of_fit_ref 1.108
_refine_ls_hydrogen_treatment constr
_refine_ls_matrix_type full
_refine_ls_number_parameters 251
_refine_ls_number_reflns 5704
_refine_ls_number_restraints 0
_refine_ls_restrained_S_all 1.108
_refine_ls_R_factor_all 0.0433
_refine_ls_R_factor_gt 0.0404
_refine_ls_shift/su_max 0.000
_refine_ls_shift/su_mean 0.000
_refine_ls_structure_factor_coef Fsqd
_refine_ls_weighting_details 'calc w=1/[\s^2^(Fo^2^)+(0.0260P)^2^+2.3118P] where P=(Fo^2^+2Fc^2^)/3'
_refine_ls_weighting_scheme calc
_refine_ls_wR_factor_gt 0.0964
_refine_ls_wR_factor_ref 0.1001
_reflns_number_gt 5432
_reflns_number_total 5704
_reflns_threshold_expression >2sigma(I)
_cod_data_source_file ic800361v_si_002_5.cif
_cod_data_source_block lxw36c
_cod_depositor_comments
;
The following automatic conversions were performed:
'_symmetry_cell_setting' value 'Triclinic' changed to 'triclinic'
according to '/home/saulius/struct/CIF-dictionaries/cif_core.dic'
dictionary named 'cif_core.dic' version 2.4.1 from 2010-06-29.

Automatic conversion script
Id: cif_fix_enum 1527 2010-12-29 10:47:43Z saulius 
;
_cod_original_cell_volume 936.75(9)
_cod_database_code 4305379

loop_
_symmetry_equiv_pos_as_xyz
'x, y, z'
'-x, -y, -z'

loop_
_atom_site_label
_atom_site_type_symbol
_atom_site_fract_x
_atom_site_fract_y
_atom_site_fract_z
_atom_site_U_iso_or_equiv
_atom_site_adp_type
_atom_site_occupancy
_atom_site_symmetry_multiplicity
_atom_site_calc_flag
_atom_site_refinement_flags
_atom_site_disorder_assembly
_atom_site_disorder_group
Pd1 Pd 0.0000 1.0000 0.5000 0.01556(7) Uani 1 2 d S . .
P1 P 0.36062(8) 0.21913(8) 0.02841(7) 0.02689(14) Uani 1 1 d . . .
F1 F 0.3278(4) 0.0522(2) -0.0252(2) 0.0622(7) Uani 1 1 d . . .
F2 F 0.4009(3) 0.2389(2) 0.19271(19) 0.0442(5) Uani 1 1 d . . .
F3 F 0.1860(3) 0.1780(4) -0.0064(3) 0.0925(12) Uani 1 1 d . . .
F4 F 0.3961(3) 0.3878(2) 0.0837(2) 0.0617(7) Uani 1 1 d . . .
F5 F 0.3242(3) 0.1987(3) -0.1347(2) 0.0585(7) Uani 1 1 d . . .
F6 F 0.5393(3) 0.2630(3) 0.0672(3) 0.0590(6) Uani 1 1 d . . .
N1 N -0.1923(2) 0.8182(2) 0.5886(2) 0.0189(4) Uani 1 1 d . . .
N2 N -0.2210(2) 0.6713(2) 0.3815(2) 0.0189(4) Uani 1 1 d . . .
N3 N 0.1709(2) 0.9282(2) 0.5118(2) 0.0175(3) Uani 1 1 d . . .
C1 C -0.1453(3) 0.8122(2) 0.4824(2) 0.0174(4) Uani 1 1 d . . .
C2 C -0.1325(3) 0.9574(3) 0.7187(2) 0.0210(4) Uani 1 1 d . . .
H2A H -0.0216 1.0152 0.7478 0.025 Uiso 1 1 calc R . .
H2B H -0.1388 0.9363 0.8007 0.025 Uiso 1 1 calc R . .
C3 C -0.2188(3) 1.0486(3) 0.6953(3) 0.0202(4) Uani 1 1 d . . .
C4 C -0.2838(3) 1.0864(3) 0.7889(3) 0.0267(5) Uani 1 1 d . . .
H4 H -0.2696 1.0558 0.8641 0.032 Uiso 1 1 calc R . .
C5 C -0.2972(3) 0.6802(3) 0.5550(3) 0.0240(5) Uani 1 1 d . . .
H5 H -0.3464 0.6556 0.6121 0.029 Uiso 1 1 calc R . .
C6 C -0.3150(3) 0.5879(3) 0.4244(3) 0.0244(5) Uani 1 1 d . . .
H6 H -0.3794 0.4854 0.3721 0.029 Uiso 1 1 calc R . .
C7 C -0.1928(3) 0.6120(3) 0.2530(3) 0.0223(4) Uani 1 1 d . . .
H7A H -0.1382 0.6934 0.2356 0.027 Uiso 1 1 calc R . .
H7B H -0.2935 0.5458 0.1652 0.027 Uiso 1 1 calc R . .
C8 C -0.0958(3) 0.5284(3) 0.2760(3) 0.0283(5) Uani 1 1 d . . .
H8A H -0.1552 0.4411 0.2832 0.034 Uiso 1 1 calc R . .
H8B H -0.0001 0.5915 0.3696 0.034 Uiso 1 1 calc R . .
C9 C -0.0517(4) 0.4802(4) 0.1511(4) 0.0408(7) Uani 1 1 d . . .
H9A H -0.1472 0.4230 0.0569 0.049 Uiso 1 1 calc R . .
H9B H 0.0136 0.5679 0.1483 0.049 Uiso 1 1 calc R . .
C10 C 0.0357(6) 0.3879(6) 0.1672(5) 0.0727(15) Uani 1 1 d . . .
H10A H 0.1319 0.4451 0.2589 0.109 Uiso 1 1 calc R . .
H10B H 0.0606 0.3587 0.0843 0.109 Uiso 1 1 calc R . .
H10C H -0.0290 0.3003 0.1689 0.109 Uiso 1 1 calc R . .
C11 C 0.2094(3) 0.8945(3) 0.6235(3) 0.0219(4) Uani 1 1 d . . .
H11 H 0.1655 0.9164 0.6896 0.026 Uiso 1 1 calc R . .
C12 C 0.3100(3) 0.8294(3) 0.6495(3) 0.0266(5) Uani 1 1 d . . .
H12 H 0.3375 0.8119 0.7333 0.032 Uiso 1 1 calc R . .
C13 C 0.3677(3) 0.7914(3) 0.5510(3) 0.0275(5) Uani 1 1 d . . .
H13 H 0.4308 0.7410 0.5621 0.033 Uiso 1 1 calc R . .
C14 C 0.3336(3) 0.8270(3) 0.4327(3) 0.0228(5) Uani 1 1 d . . .
C15 C 0.2384(3) 0.9030(2) 0.4171(2) 0.0185(4) Uani 1 1 d . . .
C16 C 0.3961(3) 0.7908(3) 0.3317(3) 0.0304(6) Uani 1 1 d . . .
H16 H 0.4564 0.7375 0.3410 0.037 Uiso 1 1 calc R . .
C17 C 0.3704(3) 0.8316(3) 0.2218(3) 0.0318(6) Uani 1 1 d . . .
H17 H 0.4103 0.8051 0.1531 0.038 Uiso 1 1 calc R . .

loop_
_atom_site_aniso_label
_atom_site_aniso_U_11
_atom_site_aniso_U_22
_atom_site_aniso_U_33
_atom_site_aniso_U_23
_atom_site_aniso_U_13
_atom_site_aniso_U_12
Pd1 0.01742(11) 0.01502(11) 0.01471(11) 0.00639(8) 0.00846(9) 0.00650(8)
P1 0.0266(3) 0.0315(3) 0.0186(3) 0.0076(3) 0.0085(2) 0.0134(3)
F1 0.117(2) 0.0346(10) 0.0373(11) 0.0162(9) 0.0371(13) 0.0320(13)
F2 0.0549(12) 0.0478(11) 0.0230(8) 0.0122(8) 0.0214(8) 0.0133(9)
F3 0.0260(11) 0.113(2) 0.0686(18) -0.0131(16) 0.0078(11) 0.0152(13)
F4 0.0904(19) 0.0409(11) 0.0405(11) 0.0110(9) 0.0146(12) 0.0352(12)
F5 0.100(2) 0.0578(13) 0.0252(9) 0.0219(9) 0.0195(11) 0.0493(14)
F6 0.0413(12) 0.0917(18) 0.0586(14) 0.0376(13) 0.0326(11) 0.0320(12)
N1 0.0205(9) 0.0191(9) 0.0191(9) 0.0093(7) 0.0105(7) 0.0086(7)
N2 0.0174(9) 0.0177(9) 0.0201(9) 0.0074(7) 0.0090(7) 0.0060(7)
N3 0.0152(8) 0.0201(9) 0.0180(8) 0.0077(7) 0.0083(7) 0.0085(7)
C1 0.0162(9) 0.0182(10) 0.0184(10) 0.0083(8) 0.0080(8) 0.0075(8)
C2 0.0232(11) 0.0222(10) 0.0148(9) 0.0069(8) 0.0082(8) 0.0082(9)
C3 0.0197(10) 0.0187(10) 0.0175(10) 0.0053(8) 0.0084(8) 0.0055(8)
C4 0.0311(13) 0.0249(11) 0.0237(11) 0.0079(10) 0.0170(10) 0.0095(10)
C5 0.0257(12) 0.0228(11) 0.0291(12) 0.0146(10) 0.0163(10) 0.0098(9)
C6 0.0237(11) 0.0188(10) 0.0302(12) 0.0115(9) 0.0140(10) 0.0060(9)
C7 0.0248(11) 0.0213(10) 0.0201(10) 0.0071(9) 0.0105(9) 0.0109(9)
C8 0.0325(13) 0.0268(12) 0.0248(12) 0.0086(10) 0.0118(10) 0.0159(11)
C9 0.0412(17) 0.0496(18) 0.0318(15) 0.0085(13) 0.0171(13) 0.0294(15)
C10 0.086(3) 0.090(4) 0.066(3) 0.024(3) 0.040(3) 0.072(3)
C11 0.0216(11) 0.0241(11) 0.0196(10) 0.0100(9) 0.0091(9) 0.0095(9)
C12 0.0233(12) 0.0295(12) 0.0274(12) 0.0158(10) 0.0079(10) 0.0122(10)
C13 0.0234(12) 0.0286(12) 0.0354(14) 0.0159(11) 0.0130(11) 0.0156(10)
C14 0.0175(10) 0.0217(11) 0.0270(12) 0.0077(9) 0.0104(9) 0.0088(9)
C15 0.0163(9) 0.0171(9) 0.0176(10) 0.0044(8) 0.0070(8) 0.0058(8)
C16 0.0278(13) 0.0273(12) 0.0380(14) 0.0096(11) 0.0194(12) 0.0147(11)
C17 0.0339(14) 0.0303(13) 0.0334(14) 0.0083(11) 0.0230(12) 0.0144(11)

loop_
_atom_type_symbol
_atom_type_description
_atom_type_scat_dispersion_real
_atom_type_scat_dispersion_imag
_atom_type_scat_source
C C 0.0033 0.0016 'International Tables Vol C Tables 4.2.6.8 and 6.1.1.4'
H H 0.0000 0.0000 'International Tables Vol C Tables 4.2.6.8 and 6.1.1.4'
N N 0.0061 0.0033 'International Tables Vol C Tables 4.2.6.8 and 6.1.1.4'
Pd Pd -0.9988 1.0072 'International Tables Vol C Tables 4.2.6.8 and 6.1.1.4'
P P 0.1023 0.0942 'International Tables Vol C Tables 4.2.6.8 and 6.1.1.4'
F F 0.0171 0.0103 'International Tables Vol C Tables 4.2.6.8 and 6.1.1.4'

loop_
_geom_angle_atom_site_label_1
_geom_angle_atom_site_label_2
_geom_angle_atom_site_label_3
_geom_angle
_geom_angle_site_symmetry_1
_geom_angle_site_symmetry_3
_geom_angle_publ_flag
C1 Pd1 C1 180.0 2_576 . ?
C1 Pd1 N3 91.64(8) 2_576 2_576 ?
C1 Pd1 N3 88.36(8) . 2_576 ?
C1 Pd1 N3 88.36(8) 2_576 . ?
C1 Pd1 N3 91.64(8) . . ?
N3 Pd1 N3 180.000(1) 2_576 . ?
F3 P1 F1 90.57(18) . . ?
F3 P1 F6 178.85(15) . . ?
F1 P1 F6 90.01(16) . . ?
F3 P1 F4 90.14(18) . . ?
F1 P1 F4 179.22(16) . . ?
F6 P1 F4 89.27(15) . . ?
F3 P1 F5 90.67(17) . . ?
F1 P1 F5 89.26(11) . . ?
F6 P1 F5 90.33(14) . . ?
F4 P1 F5 91.04(12) . . ?
F3 P1 F2 90.61(15) . . ?
F1 P1 F2 90.12(11) . . ?
F6 P1 F2 88.40(12) . . ?
F4 P1 F2 89.56(12) . . ?
F5 P1 F2 178.59(13) . . ?
C1 N1 C5 110.7(2) . . ?
C1 N1 C2 120.94(19) . . ?
C5 N1 C2 128.3(2) . . ?
C1 N2 C6 110.4(2) . . ?
C1 N2 C7 124.1(2) . . ?
C6 N2 C7 125.1(2) . . ?
C11 N3 C15 119.0(2) . . ?
C11 N3 Pd1 111.61(16) . . ?
C15 N3 Pd1 129.22(16) . . ?
N2 C1 N1 105.66(19) . . ?
N2 C1 Pd1 135.51(17) . . ?
N1 C1 Pd1 118.71(16) . . ?
N1 C2 C3 113.69(19) . . ?
N1 C2 H2A 108.8 . . ?
C3 C2 H2A 108.8 . . ?
N1 C2 H2B 108.8 . . ?
C3 C2 H2B 108.8 . . ?
H2A C2 H2B 107.7 . . ?
C4 C3 C15 118.3(2) . 2_576 ?
C4 C3 C2 116.8(2) . . ?
C15 C3 C2 124.8(2) 2_576 . ?
C3 C4 C17 123.1(3) . 2_576 ?
C3 C4 H4 118.4 . . ?
C17 C4 H4 118.4 2_576 . ?
C6 C5 N1 106.2(2) . . ?
C6 C5 H5 126.9 . . ?
N1 C5 H5 126.9 . . ?
C5 C6 N2 107.1(2) . . ?
C5 C6 H6 126.5 . . ?
N2 C6 H6 126.5 . . ?
N2 C7 C8 111.2(2) . . ?
N2 C7 H7A 109.4 . . ?
C8 C7 H7A 109.4 . . ?
N2 C7 H7B 109.4 . . ?
C8 C7 H7B 109.4 . . ?
H7A C7 H7B 108.0 . . ?
C7 C8 C9 111.7(2) . . ?
C7 C8 H8A 109.3 . . ?
C9 C8 H8A 109.3 . . ?
C7 C8 H8B 109.3 . . ?
C9 C8 H8B 109.3 . . ?
H8A C8 H8B 107.9 . . ?
C10 C9 C8 112.3(3) . . ?
C10 C9 H9A 109.1 . . ?
C8 C9 H9A 109.1 . . ?
C10 C9 H9B 109.1 . . ?
C8 C9 H9B 109.1 . . ?
H9A C9 H9B 107.9 . . ?
C9 C10 H10A 109.5 . . ?
C9 C10 H10B 109.5 . . ?
H10A C10 H10B 109.5 . . ?
C9 C10 H10C 109.5 . . ?
H10A C10 H10C 109.5 . . ?
H10B C10 H10C 109.5 . . ?
N3 C11 C12 124.3(2) . . ?
N3 C11 H11 117.8 . . ?
C12 C11 H11 117.8 . . ?
C13 C12 C11 118.0(2) . . ?
C13 C12 H12 121.0 . . ?
C11 C12 H12 121.0 . . ?
C12 C13 C14 120.0(2) . . ?
C12 C13 H13 120.0 . . ?
C14 C13 H13 120.0 . . ?
C13 C14 C16 120.3(2) . . ?
C13 C14 C15 119.4(2) . . ?
C16 C14 C15 120.3(2) . . ?
N3 C15 C14 118.7(2) . . ?
N3 C15 C3 123.0(2) . 2_576 ?
C14 C15 C3 118.2(2) . 2_576 ?
C17 C16 C14 120.6(3) . . ?
C17 C16 H16 119.7 . . ?
C14 C16 H16 119.7 . . ?
C16 C17 C4 119.3(2) . 2_576 ?
C16 C17 H17 120.4 . . ?
C4 C17 H17 120.4 2_576 . ?

loop_
_geom_bond_atom_site_label_1
_geom_bond_atom_site_label_2
_geom_bond_distance
_geom_bond_site_symmetry_2
_geom_bond_publ_flag
Pd1 C1 2.016(2) 2_576 ?
Pd1 C1 2.016(2) . ?
Pd1 N3 2.0634(19) 2_576 ?
Pd1 N3 2.0634(19) . ?
P1 F3 1.566(3) . ?
P1 F1 1.584(2) . ?
P1 F6 1.594(2) . ?
P1 F4 1.595(2) . ?
P1 F5 1.599(2) . ?
P1 F2 1.6089(19) . ?
N1 C1 1.353(3) . ?
N1 C5 1.389(3) . ?
N1 C2 1.471(3) . ?
N2 C1 1.343(3) . ?
N2 C6 1.391(3) . ?
N2 C7 1.474(3) . ?
N3 C11 1.336(3) . ?
N3 C15 1.388(3) . ?
C2 C3 1.511(3) . ?
C2 H2A 0.9900 . ?
C2 H2B 0.9900 . ?
C3 C4 1.380(3) . ?
C3 C15 1.438(3) 2_576 ?
C4 C17 1.410(4) 2_576 ?
C4 H4 0.9500 . ?
C5 C6 1.354(4) . ?
C5 H5 0.9500 . ?
C6 H6 0.9500 . ?
C7 C8 1.521(4) . ?
C7 H7A 0.9900 . ?
C7 H7B 0.9900 . ?
C8 C9 1.524(4) . ?
C8 H8A 0.9900 . ?
C8 H8B 0.9900 . ?
C9 C10 1.516(5) . ?
C9 H9A 0.9900 . ?
C9 H9B 0.9900 . ?
C10 H10A 0.9800 . ?
C10 H10B 0.9800 . ?
C10 H10C 0.9800 . ?
C11 C12 1.395(4) . ?
C11 H11 0.9500 . ?
C12 C13 1.366(4) . ?
C12 H12 0.9500 . ?
C13 C14 1.409(4) . ?
C13 H13 0.9500 . ?
C14 C16 1.421(4) . ?
C14 C15 1.430(3) . ?
C15 C3 1.438(3) 2_576 ?
C16 C17 1.360(4) . ?
C16 H16 0.9500 . ?
C17 C4 1.410(4) 2_576 ?
C17 H17 0.9500 . ?
